data_1542042
loop_
_publ_author_name
'Simonov, M.A.'
'Egorov-Tismenko, Yu.K.'
'Belov, N.V.'

_publ_section_title
;
 Crystal Structure of Na, Cd - Triorthosilicate Na2 Cd3 (Si3 O10)
;
_journal_name_full 'Doklady Akademii Nauk SSSR'
_journal_page_first 92
_journal_page_last 95
_journal_volume 181
_journal_year 1968
_chemical_formula_sum 'Cd3 Na2 O10 Si3'
_chemical_name_systematic 'Na2 Cd3 Si3 O10'
_space_group_IT_number 15
_symmetry_space_group_name_Hall '-C 2yc'
_symmetry_space_group_name_H-M 'C 1 2/c 1'
_cell_angle_alpha 90
_cell_angle_beta 86
_cell_angle_gamma 90
_cell_formula_units_Z 4
_cell_length_a 16.29
_cell_length_b 5.083
_cell_length_c 10.85
_cell_volume 896.214
_citation_journal_id_ASTM DANKAS
_cod_data_source_file Simonov_DANKAS_1968_698.cif
_cod_data_source_block Cd3Na2O10Si3
_cod_original_cell_volume 896.2141
_cod_database_code 1542042

loop_
_symmetry_equiv_pos_as_xyz
x,y,z
-x,y,-z+1/2
-x,-y,-z
x,-y,z-1/2
x+1/2,y+1/2,z
-x+1/2,y+1/2,-z+1/2
-x+1/2,-y+1/2,-z
x+1/2,-y+1/2,z-1/2

loop_
_atom_site_label
_atom_site_type_symbol
_atom_site_fract_x
_atom_site_fract_y
_atom_site_fract_z
_atom_site_occupancy
_atom_site_U_iso_or_equiv
O4 O-2 0.224 0.538 0.169 1 0.0
Cd1 Cd+2 0.25 0.25 0 1 0.0
Na1 Na+1 0.045 0.232 0.031 1 0.0
O1 O-2 0.352 0.953 0.028 1 0.0
Si1 Si+4 0 0.827 0.25 1 0.0
Si2 Si+4 0.15 0.688 0.1 1 0.0
O3 O-2 0.062 0.635 0.172 1 0.0
O5 O-2 0.159 0.015 0.101 1 0.0
Cd2 Cd+2 0.342 0.709 0.206 1 0.0
O2 O-2 0.451 0.479 0.156 1 0.0
